data_4321453
loop_
_publ_author_name
'Keith Izod'
'Paul O'Shaughnessy'
'Joanne M. Sheffield'
'William Clegg'
'Stephen T. Liddle'

_publ_section_title
;
 Synthesis and Structural Characterization of Sm(II) and Yb(II) Complexes
 Containing Sterically Demanding, Chelating Secondary Phosphide Ligands
;
_journal_name_full 'Inorganic Chemistry'
_journal_page_first 4741
_journal_page_last 4748
_journal_paper_doi 10.1021/ic0002871
_journal_volume 39
_journal_year 2000
_chemical_formula_sum 'C36 H70 N2 O P2 Si4 Sm'
_chemical_formula_weight 871.59
_chemical_name_systematic
;
 ?
;
_space_group_IT_number 15
_symmetry_cell_setting monoclinic
_symmetry_space_group_name_Hall '-C 2yc'
_symmetry_space_group_name_H-M 'C 1 2/c 1'
_atom_sites_solution_hydrogens geom
_atom_sites_solution_primary heavy
_atom_sites_solution_secondary difmap
_audit_creation_method SHELXL-97
_cell_angle_alpha 90.00
_cell_angle_beta 104.507(2)
_cell_angle_gamma 90.00
_cell_formula_units_Z 4
_cell_length_a 14.9880(17)
_cell_length_b 13.0528(15)
_cell_length_c 24.330(3)
_cell_measurement_reflns_used 18393
_cell_measurement_temperature 160(2)
_cell_measurement_theta_max 28.72
_cell_measurement_theta_min 2.72
_cell_volume 4608.1(9)
_computing_cell_refinement 'local programs'
_computing_data_collection 'Siemens SMART'
_computing_data_reduction 'Siemens SAINT'
_computing_molecular_graphics 'Siemens SHELXTL'
_computing_publication_material 'SHELXTL and local programs'
_computing_structure_refinement 'Siemens SHELXTL'
_computing_structure_solution 'Siemens SHELXTL'
_diffrn_ambient_temperature 160(2)
_diffrn_measured_fraction_theta_full 0.999
_diffrn_measured_fraction_theta_max 0.922
_diffrn_measurement_device_type 'Siemens SMART CCD diffractometer'
_diffrn_measurement_method '\w rotation with narrow frames'
_diffrn_radiation_monochromator graphite
_diffrn_radiation_source 'fine-focus sealed tube'
_diffrn_radiation_type MoK\a
_diffrn_radiation_wavelength 0.71073
_diffrn_reflns_av_R_equivalents 0.0401
_diffrn_reflns_av_sigmaI/netI 0.0371
_diffrn_reflns_limit_h_max 19
_diffrn_reflns_limit_h_min -20
_diffrn_reflns_limit_k_max 17
_diffrn_reflns_limit_k_min -16
_diffrn_reflns_limit_l_max 32
_diffrn_reflns_limit_l_min -31
_diffrn_reflns_number 19419
_diffrn_reflns_theta_full 26.00
_diffrn_reflns_theta_max 28.72
_diffrn_reflns_theta_min 1.73
_diffrn_standards_decay_% 0
_diffrn_standards_number 0
_exptl_absorpt_coefficient_mu 1.475
_exptl_absorpt_correction_T_max 0.621
_exptl_absorpt_correction_T_min 0.433
_exptl_absorpt_correction_type empirical
_exptl_crystal_colour 'dark green'
_exptl_crystal_density_diffrn 1.256
_exptl_crystal_density_method 'not measured'
_exptl_crystal_description block
_exptl_crystal_F_000 1824
_exptl_crystal_size_max 0.54
_exptl_crystal_size_mid 0.42
_exptl_crystal_size_min 0.38
_refine_diff_density_max 0.903
_refine_diff_density_min -1.232
_refine_diff_density_rms 0.082
_refine_ls_extinction_method none
_refine_ls_goodness_of_fit_ref 1.239
_refine_ls_hydrogen_treatment mixed
_refine_ls_matrix_type full
_refine_ls_number_parameters 226
_refine_ls_number_reflns 5513
_refine_ls_number_restraints 0
_refine_ls_restrained_S_all 1.239
_refine_ls_R_factor_all 0.0426
_refine_ls_R_factor_gt 0.0386
_refine_ls_shift/su_max 0.000
_refine_ls_shift/su_mean 0.000
_refine_ls_structure_factor_coef Fsqd
_refine_ls_weighting_details 'calc w=1/[\s^2^(Fo^2^)+(0.0271P)^2^+5.7969P] where P=(Fo^2^+2Fc^2^)/3'
_refine_ls_weighting_scheme calc
_refine_ls_wR_factor_gt 0.0854
_refine_ls_wR_factor_ref 0.0868
_reflns_number_gt 5139
_reflns_number_total 5513
_reflns_threshold_expression >2sigma(I)
_cod_data_source_file ic0002871_3.cif
_cod_data_source_block ki51
_cod_database_code 4321453

loop_
_symmetry_equiv_pos_as_xyz
'x, y, z'
'-x, y, -z+1/2'
'x+1/2, y+1/2, z'
'-x+1/2, y+1/2, -z+1/2'
'-x, -y, -z'
'x, -y, z-1/2'
'-x+1/2, -y+1/2, -z'
'x+1/2, -y+1/2, z-1/2'

loop_
_atom_site_label
_atom_site_type_symbol
_atom_site_fract_x
_atom_site_fract_y
_atom_site_fract_z
_atom_site_U_iso_or_equiv
_atom_site_adp_type
_atom_site_occupancy
_atom_site_symmetry_multiplicity
_atom_site_calc_flag
_atom_site_refinement_flags
_atom_site_disorder_assembly
_atom_site_disorder_group
Sm Sm 0.5000 0.587753(17) 0.2500 0.02851(7) Uani 1 2 d S . .
P1 P 0.69516(6) 0.58339(6) 0.33060(3) 0.03106(17) Uani 1 1 d . . .
C1 C 0.7350(2) 0.5923(2) 0.41064(12) 0.0292(6) Uani 1 1 d . . .
H1 H 0.6952 0.6443 0.4231 0.035 Uiso 1 1 calc R . .
Si1 Si 0.85598(6) 0.64439(7) 0.42901(4) 0.0352(2) Uani 1 1 d . . .
C2 C 0.8681(3) 0.7632(4) 0.3894(2) 0.0865(19) Uani 1 1 d . . .
H2A H 0.9317 0.7882 0.4017 0.130 Uiso 1 1 calc R . .
H2B H 0.8260 0.8156 0.3970 0.130 Uiso 1 1 calc R . .
H2C H 0.8531 0.7484 0.3486 0.130 Uiso 1 1 calc R . .
C3 C 0.8950(3) 0.6855(4) 0.50515(18) 0.0688(13) Uani 1 1 d . . .
H3A H 0.8973 0.6258 0.5299 0.103 Uiso 1 1 calc R . .
H3B H 0.8516 0.7359 0.5133 0.103 Uiso 1 1 calc R . .
H3C H 0.9565 0.7162 0.5121 0.103 Uiso 1 1 calc R . .
C4 C 0.9390(3) 0.5490(4) 0.4145(2) 0.0674(13) Uani 1 1 d . . .
H4A H 0.9194 0.5271 0.3748 0.101 Uiso 1 1 calc R . .
H4B H 0.9411 0.4895 0.4394 0.101 Uiso 1 1 calc R . .
H4C H 1.0004 0.5800 0.4217 0.101 Uiso 1 1 calc R . .
Si2 Si 0.71819(6) 0.46779(7) 0.44508(4) 0.0357(2) Uani 1 1 d . . .
C5 C 0.5944(3) 0.4400(4) 0.4359(3) 0.0863(19) Uani 1 1 d . . .
H5A H 0.5638 0.4369 0.3953 0.129 Uiso 1 1 calc R . .
H5B H 0.5664 0.4943 0.4538 0.129 Uiso 1 1 calc R . .
H5C H 0.5875 0.3742 0.4537 0.129 Uiso 1 1 calc R . .
C6 C 0.7703(4) 0.3575(3) 0.4162(2) 0.0714(14) Uani 1 1 d . . .
H6A H 0.7408 0.2938 0.4237 0.107 Uiso 1 1 calc R . .
H6B H 0.8365 0.3545 0.4344 0.107 Uiso 1 1 calc R . .
H6C H 0.7612 0.3660 0.3751 0.107 Uiso 1 1 calc R . .
C7 C 0.7702(4) 0.4695(4) 0.52371(17) 0.0664(12) Uani 1 1 d . . .
H7A H 0.7551 0.4055 0.5404 0.100 Uiso 1 1 calc R . .
H7B H 0.7453 0.5276 0.5406 0.100 Uiso 1 1 calc R . .
H7C H 0.8373 0.4763 0.5311 0.100 Uiso 1 1 calc R . .
C8 C 0.66547(19) 0.7156(2) 0.30821(12) 0.0284(6) Uani 1 1 d . . .
C9 C 0.6396(2) 0.7910(2) 0.34298(13) 0.0324(6) Uani 1 1 d . . .
H9 H 0.6375 0.7727 0.3804 0.039 Uiso 1 1 calc R . .
C10 C 0.6172(2) 0.8900(2) 0.32474(15) 0.0383(7) Uani 1 1 d . . .
H10 H 0.5995 0.9377 0.3495 0.046 Uiso 1 1 calc R . .
C11 C 0.6201(2) 0.9204(3) 0.27078(16) 0.0423(8) Uani 1 1 d . . .
H11 H 0.6052 0.9887 0.2583 0.051 Uiso 1 1 calc R . .
C12 C 0.6449(2) 0.8498(3) 0.23572(15) 0.0387(7) Uani 1 1 d . . .
H12 H 0.6480 0.8707 0.1988 0.046 Uiso 1 1 calc R . .
C13 C 0.6660(2) 0.7476(2) 0.25218(12) 0.0301(6) Uani 1 1 d . . .
C14 C 0.6938(2) 0.6736(3) 0.21255(13) 0.0333(7) Uani 1 1 d . . .
H14A H 0.7185 0.7119 0.1845 0.040 Uiso 1 1 calc R . .
H14B H 0.7434 0.6287 0.2343 0.040 Uiso 1 1 calc R . .
N1 N 0.61480(17) 0.6094(2) 0.18209(11) 0.0313(5) Uani 1 1 d . . .
C15 C 0.6489(3) 0.5154(3) 0.16161(17) 0.0476(9) Uani 1 1 d . . .
H15A H 0.5966 0.4741 0.1409 0.071 Uiso 1 1 calc R . .
H15B H 0.6849 0.4762 0.1940 0.071 Uiso 1 1 calc R . .
H15C H 0.6880 0.5330 0.1362 0.071 Uiso 1 1 calc R . .
C16 C 0.5572(2) 0.6670(3) 0.13389(14) 0.0425(8) Uani 1 1 d . . .
H16A H 0.5934 0.6826 0.1065 0.064 Uiso 1 1 calc R . .
H16B H 0.5364 0.7309 0.1477 0.064 Uiso 1 1 calc R . .
H16C H 0.5035 0.6255 0.1154 0.064 Uiso 1 1 calc R . .
O1 O 0.5000 0.3936(3) 0.2500 0.0531(10) Uani 1 2 d S . .
C17 C 0.4202(3) 0.3289(3) 0.2327(3) 0.0753(15) Uani 1 1 d . A -1
H17A H 0.3952 0.3314 0.1910 0.090 Uiso 0.50 1 calc PR A -1
H17B H 0.3714 0.3507 0.2512 0.090 Uiso 0.50 1 calc PR A -1
H17C H 0.3726 0.3622 0.2023 0.075 Uiso 0.50 1 calc PR A -1
H17D H 0.3935 0.3144 0.2652 0.075 Uiso 0.50 1 calc PR A -1
C18 C 0.4543(6) 0.2205(6) 0.2519(5) 0.059(2) Uani 0.50 1 d P A -1
H18A H 0.4140 0.1881 0.2736 0.071 Uiso 0.50 1 calc PR A -1
H18B H 0.4552 0.1768 0.2188 0.071 Uiso 0.50 1 calc PR A -1
C19 C 0.5477(7) 0.2348(7) 0.2880(5) 0.067(3) Uani 0.50 1 d P A -1
H19A H 0.5467 0.2416 0.3284 0.080 Uiso 0.50 1 calc PR A -1
H19B H 0.5877 0.1763 0.2841 0.080 Uiso 0.50 1 calc PR A -1

loop_
_atom_site_aniso_label
_atom_site_aniso_U_11
_atom_site_aniso_U_22
_atom_site_aniso_U_33
_atom_site_aniso_U_23
_atom_site_aniso_U_13
_atom_site_aniso_U_12
Sm 0.02399(11) 0.03257(12) 0.02908(12) 0.000 0.00686(8) 0.000
P1 0.0354(4) 0.0273(4) 0.0270(4) -0.0008(3) 0.0012(3) 0.0033(3)
C1 0.0297(14) 0.0303(15) 0.0265(14) -0.0003(12) 0.0049(11) 0.0034(12)
Si1 0.0311(4) 0.0372(5) 0.0328(5) 0.0009(4) -0.0002(3) 0.0000(4)
C2 0.043(2) 0.081(3) 0.115(4) 0.051(3) -0.017(3) -0.027(2)
C3 0.063(3) 0.081(3) 0.052(3) -0.021(2) -0.004(2) -0.002(2)
C4 0.036(2) 0.080(3) 0.084(3) -0.023(3) 0.011(2) 0.008(2)
Si2 0.0360(5) 0.0348(5) 0.0359(5) 0.0082(4) 0.0084(4) 0.0033(4)
C5 0.048(3) 0.077(3) 0.127(5) 0.053(3) 0.009(3) -0.010(2)
C6 0.110(4) 0.037(2) 0.075(3) 0.006(2) 0.038(3) 0.014(2)
C7 0.089(3) 0.070(3) 0.041(2) 0.014(2) 0.018(2) -0.002(3)
C8 0.0228(13) 0.0301(15) 0.0292(15) 0.0016(12) 0.0010(11) -0.0020(11)
C9 0.0318(15) 0.0309(16) 0.0320(16) -0.0013(12) 0.0035(12) 0.0004(12)
C10 0.0335(16) 0.0310(16) 0.0462(19) -0.0053(14) 0.0022(14) 0.0026(13)
C11 0.0420(18) 0.0280(16) 0.051(2) 0.0068(15) 0.0003(15) 0.0001(14)
C12 0.0374(17) 0.0386(18) 0.0371(17) 0.0081(14) 0.0038(14) -0.0069(14)
C13 0.0277(14) 0.0341(16) 0.0262(14) 0.0025(12) 0.0028(11) 0.0029(12)
C14 0.0273(15) 0.0417(18) 0.0315(16) 0.0044(13) 0.0084(12) -0.0029(13)
N1 0.0277(13) 0.0351(14) 0.0299(13) -0.0017(10) 0.0054(10) 0.0029(10)
C15 0.0418(19) 0.050(2) 0.051(2) -0.0126(17) 0.0120(16) 0.0087(16)
C16 0.0361(18) 0.054(2) 0.0346(17) 0.0056(16) 0.0041(14) 0.0005(15)
O1 0.048(2) 0.0279(18) 0.079(3) 0.000 0.0075(19) 0.000
C17 0.057(3) 0.045(2) 0.114(4) 0.012(3) 0.002(3) -0.008(2)
C18 0.041(4) 0.038(4) 0.101(8) 0.001(5) 0.023(5) -0.025(3)
C19 0.050(5) 0.041(5) 0.108(9) 0.007(6) 0.017(6) 0.004(4)

loop_
_atom_type_symbol
_atom_type_description
_atom_type_scat_dispersion_real
_atom_type_scat_dispersion_imag
_atom_type_scat_source
C C 0.0033 0.0016 'International Tables Vol C Tables 4.2.6.8 and 6.1.1.4'
H H 0.0000 0.0000 'International Tables Vol C Tables 4.2.6.8 and 6.1.1.4'
N N 0.0061 0.0033 'International Tables Vol C Tables 4.2.6.8 and 6.1.1.4'
O O 0.0106 0.0060 'International Tables Vol C Tables 4.2.6.8 and 6.1.1.4'
Si Si 0.0817 0.0704 'International Tables Vol C Tables 4.2.6.8 and 6.1.1.4'
P P 0.1023 0.0942 'International Tables Vol C Tables 4.2.6.8 and 6.1.1.4'
Sm Sm -0.1638 3.4418 'International Tables Vol C Tables 4.2.6.8 and 6.1.1.4'

loop_
_geom_angle_atom_site_label_1
_geom_angle_atom_site_label_2
_geom_angle_atom_site_label_3
_geom_angle
_geom_angle_site_symmetry_1
_geom_angle_site_symmetry_3
_geom_angle_publ_flag
O1 Sm N1 96.05(6) . 2_655 ?
O1 Sm N1 96.05(6) . . ?
N1 Sm N1 167.90(11) 2_655 . ?
O1 Sm C8 123.42(6) . . ?
N1 Sm C8 103.31(8) 2_655 . ?
N1 Sm C8 69.74(8) . . ?
O1 Sm C8 123.42(6) . 2_655 ?
N1 Sm C8 69.74(8) 2_655 2_655 ?
N1 Sm C8 103.31(8) . 2_655 ?
C8 Sm C8 113.15(11) . 2_655 ?
O1 Sm P1 88.943(16) . 2_655 ?
N1 Sm P1 75.01(6) 2_655 2_655 ?
N1 Sm P1 105.22(6) . 2_655 ?
C8 Sm P1 147.28(6) . 2_655 ?
C8 Sm P1 34.82(6) 2_655 2_655 ?
O1 Sm P1 88.943(15) . . ?
N1 Sm P1 105.22(6) 2_655 . ?
N1 Sm P1 75.01(6) . . ?
C8 Sm P1 34.82(6) . . ?
C8 Sm P1 147.28(6) 2_655 . ?
P1 Sm P1 177.89(3) 2_655 . ?
C8 P1 C1 103.83(13) . . ?
C8 P1 Sm 70.89(9) . . ?
C1 P1 Sm 131.10(10) . . ?
Si2 C1 Si1 115.90(15) . . ?
Si2 C1 P1 111.34(15) . . ?
Si1 C1 P1 107.68(15) . . ?
C4 Si1 C2 107.7(3) . . ?
C4 Si1 C3 108.7(2) . . ?
C2 Si1 C3 103.1(3) . . ?
C4 Si1 C1 111.35(18) . . ?
C2 Si1 C1 113.09(16) . . ?
C3 Si1 C1 112.41(19) . . ?
C5 Si2 C6 107.9(3) . . ?
C5 Si2 C1 111.08(18) . . ?
C6 Si2 C1 112.70(18) . . ?
C5 Si2 C7 105.9(3) . . ?
C6 Si2 C7 106.8(2) . . ?
C1 Si2 C7 112.17(18) . . ?
C9 C8 C13 115.9(3) . . ?
C9 C8 P1 124.1(2) . . ?
C13 C8 P1 120.0(2) . . ?
C9 C8 Sm 110.34(19) . . ?
C13 C8 Sm 85.12(17) . . ?
P1 C8 Sm 74.29(9) . . ?
C10 C9 C8 122.7(3) . . ?
C9 C10 C11 120.7(3) . . ?
C12 C11 C10 118.5(3) . . ?
C11 C12 C13 122.5(3) . . ?
C12 C13 C8 119.7(3) . . ?
C12 C13 C14 120.6(3) . . ?
C8 C13 C14 119.7(3) . . ?
N1 C14 C13 111.7(2) . . ?
C15 N1 C16 109.9(3) . . ?
C15 N1 C14 109.8(3) . . ?
C16 N1 C14 110.1(3) . . ?
C15 N1 Sm 117.0(2) . . ?
C16 N1 Sm 101.85(18) . . ?
C14 N1 Sm 107.80(17) . . ?
C17 O1 C17 108.1(4) . 2_655 ?
C17 O1 Sm 125.9(2) . . ?
C17 O1 Sm 125.9(2) 2_655 . ?
O1 C17 C18 105.2(4) . . ?
C19 C18 C17 105.0(7) . . ?
C17Z C19 C18 104.4(8) . . ?
O1 C17 C19 105.9(5) . 2_655 ?

loop_
_geom_bond_atom_site_label_1
_geom_bond_atom_site_label_2
_geom_bond_distance
_geom_bond_site_symmetry_2
_geom_bond_publ_flag
Sm O1 2.535(3) . ?
Sm N1 2.682(3) 2_655 ?
Sm N1 2.682(3) . ?
Sm C8 3.030(3) . ?
Sm C8 3.030(3) 2_655 ?
Sm P1 3.0873(8) 2_655 ?
Sm P1 3.0873(8) . ?
P1 C8 1.831(3) . ?
P1 C1 1.892(3) . ?
C1 Si2 1.874(3) . ?
C1 Si1 1.882(3) . ?
Si1 C4 1.856(4) . ?
Si1 C2 1.858(4) . ?
Si1 C3 1.876(4) . ?
Si2 C5 1.848(5) . ?
Si2 C6 1.858(4) . ?
Si2 C7 1.876(4) . ?
C8 C9 1.413(4) . ?
C8 C13 1.428(4) . ?
C9 C10 1.380(4) . ?
C10 C11 1.383(5) . ?
C11 C12 1.369(5) . ?
C12 C13 1.406(4) . ?
C13 C14 1.496(4) . ?
C14 N1 1.488(4) . ?
N1 C15 1.463(4) . ?
N1 C16 1.476(4) . ?
O1 C17 1.438(5) . ?
O1 C17 1.438(5) 2_655 ?
C17 C18 1.537(10) . ?
C18 C19 1.466(12) . ?
C19 C17 1.456(11) 2_655 ?
